data_4516707
loop_
_publ_author_name
'Teske, Johannes'
'Plietker, Bernd'

_publ_section_title
;
 A Redox-Neutral Fe-Catalyzed Cycloisomerization of Enyne Acetates
;
_journal_issue 10
_journal_name_full 'ACS Catalysis'
_journal_page_first 7148
_journal_paper_doi 10.1021/acscatal.6b02260
_journal_volume 6
_journal_year 2016
_chemical_formula_moiety 'C39 H33 Fe N2 O2 P2, B F4, C H Cl3'
_chemical_formula_sum 'C40 H34 B Cl3 F4 Fe N2 O2 P2'
_chemical_formula_weight 885.64
_space_group_IT_number 2
_space_group_name_Hall '-P 1'
_space_group_name_H-M_alt 'P -1'
_symmetry_cell_setting triclinic
_symmetry_space_group_name_Hall '-P 1'
_symmetry_space_group_name_H-M 'P -1'
_atom_sites_solution_hydrogens geom
_atom_sites_solution_primary direct
_atom_sites_solution_secondary difmap
_audit_creation_method SHELXL-97
_cell_angle_alpha 78.636(3)
_cell_angle_beta 69.027(3)
_cell_angle_gamma 83.561(3)
_cell_formula_units_Z 2
_cell_length_a 12.2695(7)
_cell_length_b 12.9467(7)
_cell_length_c 14.1404(8)
_cell_measurement_reflns_used 8472
_cell_measurement_temperature 100(2)
_cell_measurement_theta_max 30.56
_cell_measurement_theta_min 1.56
_cell_volume 2054.1(2)
_computing_cell_refinement 'Bruker APEX Software Suite, 2008'
_computing_data_collection 'Bruker APEX Software Suite, 2008'
_computing_data_reduction 'Bruker APEX Software Suite, 2008'
_computing_molecular_graphics 'SHELXTL-plus, XP (Sheldrick, 1991)'
_computing_structure_refinement 'SHELXL-97 (Sheldrick, 1997)'
_computing_structure_solution 'SHELXS-97 (Sheldrick, 1990)'
_diffrn_ambient_temperature 100(2)
_diffrn_measured_fraction_theta_full 0.989
_diffrn_measured_fraction_theta_max 0.989
_diffrn_measurement_device_type 'Bruker Kappa APEXII Duo'
_diffrn_measurement_method 'Omega + Phi Scans'
_diffrn_radiation_monochromator Triumph
_diffrn_radiation_source 'fine-focus sealed tube'
_diffrn_radiation_type MoK\a
_diffrn_radiation_wavelength 0.71073
_diffrn_reflns_av_R_equivalents 0.0487
_diffrn_reflns_av_sigmaI/netI 0.0592
_diffrn_reflns_limit_h_max 17
_diffrn_reflns_limit_h_min -17
_diffrn_reflns_limit_k_max 18
_diffrn_reflns_limit_k_min -18
_diffrn_reflns_limit_l_max 20
_diffrn_reflns_limit_l_min -20
_diffrn_reflns_number 50690
_diffrn_reflns_theta_full 30.56
_diffrn_reflns_theta_max 30.56
_diffrn_reflns_theta_min 1.56
_diffrn_standards_decay_% 0
_diffrn_standards_interval_count 0
_diffrn_standards_number 0
_exptl_absorpt_coefficient_mu 0.695
_exptl_absorpt_correction_T_max 0.8894
_exptl_absorpt_correction_T_min 0.8459
_exptl_absorpt_correction_type numerical
_exptl_absorpt_process_details 'Bruker SADABS, 2008'
_exptl_crystal_colour orange
_exptl_crystal_density_diffrn 1.432
_exptl_crystal_density_method 'not measured'
_exptl_crystal_description block
_exptl_crystal_F_000 904
_exptl_crystal_size_max 0.25
_exptl_crystal_size_mid 0.20
_exptl_crystal_size_min 0.14
_refine_diff_density_max 0.582
_refine_diff_density_min -0.670
_refine_diff_density_rms 0.075
_refine_ls_extinction_method none
_refine_ls_goodness_of_fit_ref 1.048
_refine_ls_hydrogen_treatment constr
_refine_ls_matrix_type full
_refine_ls_number_parameters 516
_refine_ls_number_reflns 12473
_refine_ls_number_restraints 14
_refine_ls_restrained_S_all 1.051
_refine_ls_R_factor_all 0.0846
_refine_ls_R_factor_gt 0.0456
_refine_ls_shift/su_max 0.001
_refine_ls_shift/su_mean 0.000
_refine_ls_structure_factor_coef Fsqd
_refine_ls_weighting_details 'calc w=1/[\s^2^(Fo^2^)+(0.0423P)^2^+0.5410P] where P=(Fo^2^+2Fc^2^)/3'
_refine_ls_weighting_scheme calc
_refine_ls_wR_factor_gt 0.0947
_refine_ls_wR_factor_ref 0.1038
_reflns_number_gt 8472
_reflns_number_total 12473
_reflns_threshold_expression >2sigma(I)
_cod_data_source_file cs6b02260_si_003.cif
_cod_data_source_block s2129lm
_cod_database_code 4516707

loop_
_symmetry_equiv_pos_as_xyz
'x, y, z'
'-x, -y, -z'

loop_
_atom_site_label
_atom_site_type_symbol
_atom_site_fract_x
_atom_site_fract_y
_atom_site_fract_z
_atom_site_U_iso_or_equiv
_atom_site_adp_type
_atom_site_occupancy
_atom_site_symmetry_multiplicity
_atom_site_calc_flag
_atom_site_refinement_flags
_atom_site_disorder_assembly
_atom_site_disorder_group
Fe1 Fe 0.90483(2) 0.74857(2) 0.14383(2) 0.01786(7) Uani 1 1 d . . .
P1 P 0.74093(4) 0.76552(4) 0.10198(4) 0.01300(10) Uani 1 1 d . A .
P2 P 1.06264(4) 0.70473(4) 0.19368(4) 0.01397(10) Uani 1 1 d . A .
O1 O 1.02809(13) 0.66232(12) -0.04026(11) 0.0278(3) Uani 1 1 d . . .
N1 N 0.97603(15) 0.69051(14) 0.03685(13) 0.0173(4) Uani 0.446(18) 1 d P A 1
C1 C 0.91174(14) 0.88160(14) 0.13719(13) 0.0182(4) Uani 0.446(18) 1 d P A 1
C1A C 0.97603(15) 0.69051(14) 0.03685(13) 0.0173(4) Uani 0.554(18) 1 d P A 2
N1A N 0.91174(14) 0.88160(14) 0.13719(13) 0.0182(4) Uani 0.554(18) 1 d P A 2
N2 N 0.81078(14) 0.66662(13) 0.27563(12) 0.0185(3) Uani 1 1 d . A .
O2 O 0.92417(14) 0.97159(12) 0.11959(13) 0.0317(4) Uani 1 1 d . . .
C2 C 0.7550(2) 0.61364(16) 0.34637(15) 0.0251(5) Uani 1 1 d . . .
C3 C 0.6792(3) 0.5458(2) 0.4355(2) 0.0703(11) Uani 1 1 d . A .
H3A H 0.6132 0.5883 0.4742 0.105 Uiso 1 1 calc R . .
H3B H 0.7237 0.5121 0.4796 0.105 Uiso 1 1 calc R . .
H3C H 0.6500 0.4915 0.4124 0.105 Uiso 1 1 calc R . .
C4 C 0.62959(16) 0.86100(14) 0.16041(14) 0.0154(4) Uani 1 1 d . . .
C5 C 0.62298(16) 0.88798(15) 0.25315(14) 0.0181(4) Uani 1 1 d . A .
H5 H 0.6797 0.8598 0.2838 0.022 Uiso 1 1 calc R . .
C6 C 0.53321(17) 0.95621(16) 0.30062(15) 0.0205(4) Uani 1 1 d . . .
H6 H 0.5285 0.9742 0.3640 0.025 Uiso 1 1 calc R A .
C7 C 0.45059(17) 0.99807(15) 0.25624(15) 0.0205(4) Uani 1 1 d . A .
H7 H 0.3900 1.0454 0.2887 0.025 Uiso 1 1 calc R . .
C8 C 0.45608(17) 0.97104(16) 0.16424(15) 0.0206(4) Uani 1 1 d . . .
H8 H 0.3988 0.9992 0.1342 0.025 Uiso 1 1 calc R A .
C9 C 0.54529(16) 0.90288(15) 0.11618(15) 0.0179(4) Uani 1 1 d . A .
H9 H 0.5491 0.8846 0.0532 0.022 Uiso 1 1 calc R . .
C10 C 0.66820(16) 0.64115(15) 0.14148(14) 0.0165(4) Uani 1 1 d . . .
C11 C 0.73160(18) 0.55020(15) 0.10925(16) 0.0219(4) Uani 1 1 d . A .
H11 H 0.8097 0.5551 0.0626 0.026 Uiso 1 1 calc R . .
C12 C 0.6815(2) 0.45293(17) 0.14473(17) 0.0285(5) Uani 1 1 d . . .
H12 H 0.7250 0.3915 0.1220 0.034 Uiso 1 1 calc R A .
C13 C 0.5675(2) 0.44520(17) 0.21354(17) 0.0298(5) Uani 1 1 d . A .
H13 H 0.5334 0.3784 0.2386 0.036 Uiso 1 1 calc R . .
C14 C 0.5040(2) 0.53438(18) 0.24540(16) 0.0290(5) Uani 1 1 d . . .
H14 H 0.4257 0.5289 0.2917 0.035 Uiso 1 1 calc R A .
C15 C 0.55368(17) 0.63268(17) 0.21025(15) 0.0223(4) Uani 1 1 d . A .
H15 H 0.5096 0.6938 0.2331 0.027 Uiso 1 1 calc R . .
C16 C 0.77128(15) 0.80318(14) -0.03524(14) 0.0140(3) Uani 1 1 d . . .
C17 C 0.72514(16) 0.75214(15) -0.08946(14) 0.0179(4) Uani 1 1 d . A .
H17 H 0.6763 0.6945 -0.0546 0.021 Uiso 1 1 calc R . .
C18 C 0.75029(17) 0.78515(16) -0.19433(15) 0.0202(4) Uani 1 1 d . . .
H18 H 0.7187 0.7500 -0.2310 0.024 Uiso 1 1 calc R A .
C19 C 0.82123(16) 0.86922(15) -0.24558(14) 0.0191(4) Uani 1 1 d . A .
H19 H 0.8377 0.8921 -0.3172 0.023 Uiso 1 1 calc R . .
C20 C 0.86833(17) 0.92015(16) -0.19235(15) 0.0213(4) Uani 1 1 d . . .
H20 H 0.9174 0.9775 -0.2276 0.026 Uiso 1 1 calc R A .
C21 C 0.84370(17) 0.88736(15) -0.08792(15) 0.0195(4) Uani 1 1 d . A .
H21 H 0.8762 0.9223 -0.0518 0.023 Uiso 1 1 calc R . .
C22 C 1.20246(16) 0.72044(15) 0.08925(14) 0.0165(4) Uani 1 1 d . . .
C23 C 1.29770(17) 0.65096(16) 0.08799(15) 0.0216(4) Uani 1 1 d . A .
H23 H 1.2892 0.5901 0.1397 0.026 Uiso 1 1 calc R . .
C24 C 1.40545(18) 0.67055(18) 0.01093(16) 0.0260(5) Uani 1 1 d . . .
H24 H 1.4706 0.6231 0.0102 0.031 Uiso 1 1 calc R A .
C25 C 1.41805(18) 0.75863(17) -0.06437(16) 0.0262(5) Uani 1 1 d . A .
H25 H 1.4920 0.7718 -0.1165 0.031 Uiso 1 1 calc R . .
C26 C 1.32373(18) 0.82798(17) -0.06446(16) 0.0261(5) Uani 1 1 d . . .
H26 H 1.3327 0.8883 -0.1167 0.031 Uiso 1 1 calc R A .
C27 C 1.21576(17) 0.80895(16) 0.01228(15) 0.0221(4) Uani 1 1 d . A .
H27 H 1.1508 0.8564 0.0123 0.027 Uiso 1 1 calc R . .
C28 C 1.06089(16) 0.56768(15) 0.25551(14) 0.0179(4) Uani 1 1 d . . .
C29 C 1.08500(19) 0.53671(17) 0.34588(16) 0.0263(5) Uani 1 1 d . A .
H29 H 1.1077 0.5870 0.3752 0.032 Uiso 1 1 calc R . .
C30 C 1.0757(2) 0.43117(19) 0.39355(17) 0.0359(6) Uani 1 1 d . . .
H30 H 1.0931 0.4097 0.4550 0.043 Uiso 1 1 calc R A .
C31 C 1.0417(2) 0.35811(18) 0.35244(18) 0.0360(6) Uani 1 1 d . A .
H31 H 1.0341 0.2868 0.3863 0.043 Uiso 1 1 calc R . .
C32 C 1.0187(2) 0.38794(17) 0.26225(19) 0.0347(5) Uani 1 1 d . . .
H32 H 0.9964 0.3371 0.2333 0.042 Uiso 1 1 calc R A .
C33 C 1.0281(2) 0.49184(16) 0.21394(17) 0.0276(5) Uani 1 1 d . A .
H33 H 1.0122 0.5121 0.1517 0.033 Uiso 1 1 calc R . .
C34 C 1.07451(16) 0.77949(15) 0.28573(14) 0.0159(4) Uani 1 1 d . . .
C35 C 0.97343(16) 0.81545(14) 0.35768(14) 0.0170(4) Uani 1 1 d . A .
H35 H 0.8989 0.8044 0.3560 0.020 Uiso 1 1 calc R . .
C36 C 0.98162(17) 0.86742(15) 0.43190(15) 0.0196(4) Uani 1 1 d . . .
H36 H 0.9127 0.8924 0.4805 0.023 Uiso 1 1 calc R A .
C37 C 1.09010(18) 0.88290(15) 0.43513(15) 0.0211(4) Uani 1 1 d . A .
H37 H 1.0953 0.9172 0.4868 0.025 Uiso 1 1 calc R . .
C38 C 1.19083(18) 0.84843(16) 0.36318(15) 0.0224(4) Uani 1 1 d . . .
H38 H 1.2651 0.8597 0.3653 0.027 Uiso 1 1 calc R A .
C39 C 1.18387(17) 0.79747(16) 0.28800(15) 0.0207(4) Uani 1 1 d . A .
H39 H 1.2532 0.7748 0.2382 0.025 Uiso 1 1 calc R . .
B1 B 0.6426(2) 0.7685(2) 0.58170(19) 0.0261(5) Uani 1 1 d D . .
F1 F 0.72526(11) 0.83487(11) 0.57856(10) 0.0385(3) Uani 1 1 d . B .
F3 F 0.67331(14) 0.66405(12) 0.61234(12) 0.0489(4) Uani 1 1 d . B .
F2 F 0.53932(19) 0.7890(2) 0.66291(18) 0.0326(5) Uani 0.80 1 d P B 1
F4 F 0.6197(3) 0.7814(3) 0.4922(2) 0.0555(8) Uani 0.80 1 d P B 1
F2A F 0.6796(8) 0.7727(10) 0.4743(6) 0.044(3) Uani 0.20 1 d PDU B 2
F4A F 0.5358(8) 0.8121(10) 0.6220(9) 0.059(4) Uani 0.20 1 d PDU B 2
C1X C 0.6991(2) 0.16570(19) 0.36798(18) 0.0335(5) Uani 1 1 d . . .
H1X H 0.6257 0.1725 0.3513 0.040 Uiso 1 1 calc R . .
Cl1X Cl 0.70486(5) 0.04222(5) 0.44372(5) 0.03452(14) Uani 1 1 d . . .
Cl2X Cl 0.81849(7) 0.17812(7) 0.25253(5) 0.0608(2) Uani 1 1 d . . .
Cl3X Cl 0.69602(8) 0.26721(6) 0.43499(6) 0.0612(2) Uani 1 1 d . . .

loop_
_atom_site_aniso_label
_atom_site_aniso_U_11
_atom_site_aniso_U_22
_atom_site_aniso_U_33
_atom_site_aniso_U_23
_atom_site_aniso_U_13
_atom_site_aniso_U_12
Fe1 0.01219(13) 0.02399(16) 0.01709(14) 0.00282(11) -0.00698(11) -0.00418(11)
P1 0.0116(2) 0.0146(2) 0.0137(2) -0.00198(17) -0.00516(17) -0.00210(17)
P2 0.0123(2) 0.0154(2) 0.0145(2) -0.00123(18) -0.00546(18) -0.00130(17)
O1 0.0227(8) 0.0385(9) 0.0243(8) -0.0134(7) -0.0078(6) 0.0029(6)
N1 0.0131(8) 0.0204(9) 0.0191(9) -0.0005(7) -0.0075(7) -0.0018(7)
C1 0.0137(8) 0.0230(10) 0.0204(9) -0.0024(7) -0.0092(7) -0.0015(7)
C1A 0.0131(8) 0.0204(9) 0.0191(9) -0.0005(7) -0.0075(7) -0.0018(7)
N1A 0.0137(8) 0.0230(10) 0.0204(9) -0.0024(7) -0.0092(7) -0.0015(7)
N2 0.0199(8) 0.0196(8) 0.0190(8) -0.0030(7) -0.0101(7) -0.0026(6)
O2 0.0333(9) 0.0194(8) 0.0496(10) -0.0061(7) -0.0219(8) -0.0045(6)
C2 0.0384(12) 0.0218(10) 0.0176(10) -0.0004(8) -0.0103(9) -0.0140(9)
C3 0.115(3) 0.0540(19) 0.0297(15) 0.0000(13) -0.0004(16) -0.052(2)
C4 0.0136(9) 0.0151(9) 0.0168(9) -0.0016(7) -0.0046(7) -0.0021(7)
C5 0.0151(9) 0.0223(10) 0.0187(9) -0.0042(8) -0.0077(7) -0.0010(7)
C6 0.0183(10) 0.0246(10) 0.0194(10) -0.0078(8) -0.0051(8) -0.0019(8)
C7 0.0140(9) 0.0197(10) 0.0246(10) -0.0061(8) -0.0017(8) -0.0005(7)
C8 0.0147(9) 0.0234(10) 0.0228(10) -0.0005(8) -0.0077(8) 0.0013(7)
C9 0.0158(9) 0.0204(10) 0.0174(9) -0.0024(7) -0.0059(7) -0.0007(7)
C10 0.0175(9) 0.0185(9) 0.0158(9) -0.0013(7) -0.0079(7) -0.0060(7)
C11 0.0196(10) 0.0196(10) 0.0269(11) -0.0059(8) -0.0061(8) -0.0048(8)
C12 0.0319(12) 0.0194(11) 0.0355(12) -0.0071(9) -0.0105(10) -0.0058(9)
C13 0.0379(13) 0.0235(11) 0.0270(11) 0.0012(9) -0.0083(10) -0.0172(10)
C14 0.0271(11) 0.0333(12) 0.0231(11) -0.0005(9) -0.0025(9) -0.0163(9)
C15 0.0202(10) 0.0253(11) 0.0199(10) -0.0033(8) -0.0035(8) -0.0070(8)
C16 0.0118(8) 0.0157(9) 0.0152(9) -0.0028(7) -0.0059(7) 0.0015(7)
C17 0.0141(9) 0.0217(10) 0.0179(9) -0.0037(8) -0.0047(7) -0.0030(7)
C18 0.0193(10) 0.0260(11) 0.0185(10) -0.0068(8) -0.0087(8) -0.0010(8)
C19 0.0182(9) 0.0232(10) 0.0135(9) -0.0015(8) -0.0046(7) 0.0028(8)
C20 0.0215(10) 0.0191(10) 0.0212(10) 0.0022(8) -0.0070(8) -0.0035(8)
C21 0.0214(10) 0.0193(10) 0.0201(10) -0.0014(8) -0.0094(8) -0.0057(8)
C22 0.0138(9) 0.0204(10) 0.0165(9) -0.0031(7) -0.0059(7) -0.0037(7)
C23 0.0181(10) 0.0250(11) 0.0218(10) -0.0017(8) -0.0084(8) 0.0002(8)
C24 0.0151(10) 0.0330(12) 0.0293(11) -0.0081(9) -0.0062(8) 0.0015(8)
C25 0.0164(10) 0.0353(12) 0.0253(11) -0.0072(9) -0.0021(8) -0.0086(9)
C26 0.0220(11) 0.0308(12) 0.0237(11) 0.0033(9) -0.0067(8) -0.0110(9)
C27 0.0163(9) 0.0233(10) 0.0242(10) 0.0012(8) -0.0057(8) -0.0040(8)
C28 0.0142(9) 0.0171(9) 0.0188(9) -0.0007(7) -0.0034(7) 0.0021(7)
C29 0.0335(12) 0.0241(11) 0.0197(10) -0.0022(8) -0.0100(9) 0.0053(9)
C30 0.0524(16) 0.0301(13) 0.0187(11) 0.0025(9) -0.0110(10) 0.0091(11)
C31 0.0473(15) 0.0168(11) 0.0295(12) 0.0003(9) -0.0004(11) 0.0059(10)
C32 0.0452(14) 0.0166(11) 0.0416(14) -0.0028(10) -0.0151(11) -0.0017(10)
C33 0.0368(13) 0.0189(10) 0.0303(12) -0.0019(9) -0.0170(10) 0.0000(9)
C34 0.0168(9) 0.0164(9) 0.0163(9) -0.0006(7) -0.0081(7) -0.0028(7)
C35 0.0155(9) 0.0176(9) 0.0187(9) -0.0008(7) -0.0071(7) -0.0041(7)
C36 0.0209(10) 0.0200(10) 0.0169(9) -0.0029(8) -0.0053(8) -0.0017(8)
C37 0.0275(11) 0.0205(10) 0.0182(10) -0.0009(8) -0.0111(8) -0.0067(8)
C38 0.0202(10) 0.0269(11) 0.0241(10) -0.0013(8) -0.0119(8) -0.0080(8)
C39 0.0159(9) 0.0262(11) 0.0204(10) -0.0021(8) -0.0070(8) -0.0032(8)
B1 0.0264(13) 0.0282(13) 0.0271(13) -0.0069(10) -0.0125(10) -0.0001(10)
F1 0.0271(7) 0.0541(9) 0.0311(7) -0.0035(6) -0.0032(6) -0.0192(6)
F3 0.0490(9) 0.0351(8) 0.0585(10) -0.0025(7) -0.0185(8) 0.0057(7)
F2 0.0203(10) 0.0311(12) 0.0431(13) -0.0084(10) -0.0045(9) -0.0056(8)
F4 0.088(2) 0.0578(15) 0.0391(13) 0.0024(11) -0.0448(15) -0.0199(18)
F2A 0.062(5) 0.047(5) 0.041(4) -0.012(3) -0.031(4) -0.021(5)
F4A 0.034(4) 0.060(6) 0.090(7) -0.037(5) -0.022(5) 0.019(4)
C1X 0.0338(13) 0.0373(13) 0.0356(13) -0.0026(10) -0.0205(11) -0.0042(10)
Cl1X 0.0337(3) 0.0361(3) 0.0373(3) 0.0018(2) -0.0189(3) -0.0072(2)
Cl2X 0.0641(5) 0.0703(5) 0.0380(4) 0.0004(4) -0.0052(3) -0.0216(4)
Cl3X 0.0917(6) 0.0405(4) 0.0687(5) -0.0195(4) -0.0478(5) 0.0129(4)

loop_
_atom_type_symbol
_atom_type_description
_atom_type_scat_dispersion_real
_atom_type_scat_dispersion_imag
_atom_type_scat_source
C C 0.0033 0.0016 'International Tables Vol C Tables 4.2.6.8 and 6.1.1.4'
H H 0.0000 0.0000 'International Tables Vol C Tables 4.2.6.8 and 6.1.1.4'
B B 0.0013 0.0007 'International Tables Vol C Tables 4.2.6.8 and 6.1.1.4'
N N 0.0061 0.0033 'International Tables Vol C Tables 4.2.6.8 and 6.1.1.4'
O O 0.0106 0.0060 'International Tables Vol C Tables 4.2.6.8 and 6.1.1.4'
F F 0.0171 0.0103 'International Tables Vol C Tables 4.2.6.8 and 6.1.1.4'
P P 0.1023 0.0942 'International Tables Vol C Tables 4.2.6.8 and 6.1.1.4'
Cl Cl 0.1484 0.1585 'International Tables Vol C Tables 4.2.6.8 and 6.1.1.4'
Fe Fe 0.3463 0.8444 'International Tables Vol C Tables 4.2.6.8 and 6.1.1.4'

loop_
_geom_angle_atom_site_label_1
_geom_angle_atom_site_label_2
_geom_angle_atom_site_label_3
_geom_angle
C1 Fe1 N1 120.28(8)
C1 Fe1 N2 117.95(8)
N1 Fe1 N2 121.76(7)
C1 Fe1 P2 94.50(6)
N1 Fe1 P2 88.98(6)
N2 Fe1 P2 87.83(5)
C1 Fe1 P1 94.10(6)
N1 Fe1 P1 88.67(6)
N2 Fe1 P1 86.11(5)
P2 Fe1 P1 171.10(2)
C16 P1 C4 105.26(8)
C16 P1 C10 106.79(8)
C4 P1 C10 104.92(8)
C16 P1 Fe1 112.62(6)
C4 P1 Fe1 115.98(6)
C10 P1 Fe1 110.58(6)
C28 P2 C22 106.37(9)
C28 P2 C34 105.19(9)
C22 P2 C34 103.85(8)
C28 P2 Fe1 110.68(6)
C22 P2 Fe1 114.38(6)
C34 P2 Fe1 115.52(6)
O1 N1 Fe1 172.55(16)
O2 C1 Fe1 171.32(17)
C2 N2 Fe1 173.83(16)
N2 C2 C3 177.5(3)
C2 C3 H3A 109.5
C2 C3 H3B 109.5
H3A C3 H3B 109.5
C2 C3 H3C 109.5
H3A C3 H3C 109.5
H3B C3 H3C 109.5
C5 C4 C9 119.54(18)
C5 C4 P1 120.17(14)
C9 C4 P1 120.16(14)
C6 C5 C4 119.86(18)
C6 C5 H5 120.1
C4 C5 H5 120.1
C7 C6 C5 120.42(18)
C7 C6 H6 119.8
C5 C6 H6 119.8
C6 C7 C8 120.09(18)
C6 C7 H7 120.0
C8 C7 H7 120.0
C9 C8 C7 120.00(18)
C9 C8 H8 120.0
C7 C8 H8 120.0
C8 C9 C4 120.10(18)
C8 C9 H9 120.0
C4 C9 H9 120.0
C15 C10 C11 119.07(17)
C15 C10 P1 121.49(15)
C11 C10 P1 119.21(14)
C12 C11 C10 120.54(19)
C12 C11 H11 119.7
C10 C11 H11 119.7
C11 C12 C13 120.0(2)
C11 C12 H12 120.0
C13 C12 H12 120.0
C14 C13 C12 119.96(19)
C14 C13 H13 120.0
C12 C13 H13 120.0
C13 C14 C15 120.5(2)
C13 C14 H14 119.7
C15 C14 H14 119.7
C14 C15 C10 119.9(2)
C14 C15 H15 120.0
C10 C15 H15 120.0
C17 C16 C21 119.12(17)
C17 C16 P1 122.73(14)
C21 C16 P1 118.15(13)
C18 C17 C16 120.24(17)
C18 C17 H17 119.9
C16 C17 H17 119.9
C19 C18 C17 120.17(17)
C19 C18 H18 119.9
C17 C18 H18 119.9
C18 C19 C20 120.03(18)
C18 C19 H19 120.0
C20 C19 H19 120.0
C21 C20 C19 119.98(18)
C21 C20 H20 120.0
C19 C20 H20 120.0
C20 C21 C16 120.46(17)
C20 C21 H21 119.8
C16 C21 H21 119.8
C23 C22 C27 119.48(17)
C23 C22 P2 121.84(14)
C27 C22 P2 118.53(15)
C22 C23 C24 119.93(19)
C22 C23 H23 120.0
C24 C23 H23 120.0
C25 C24 C23 120.2(2)
C25 C24 H24 119.9
C23 C24 H24 119.9
C24 C25 C26 120.44(19)
C24 C25 H25 119.8
C26 C25 H25 119.8
C25 C26 C27 119.69(19)
C25 C26 H26 120.2
C27 C26 H26 120.2
C26 C27 C22 120.24(19)
C26 C27 H27 119.9
C22 C27 H27 119.9
C29 C28 C33 118.90(18)
C29 C28 P2 121.92(15)
C33 C28 P2 119.09(15)
C28 C29 C30 119.6(2)
C28 C29 H29 120.2
C30 C29 H29 120.2
C31 C30 C29 120.7(2)
C31 C30 H30 119.7
C29 C30 H30 119.7
C30 C31 C32 120.1(2)
C30 C31 H31 119.9
C32 C31 H31 119.9
C31 C32 C33 119.9(2)
C31 C32 H32 120.1
C33 C32 H32 120.1
C32 C33 C28 120.8(2)
C32 C33 H33 119.6
C28 C33 H33 119.6
C35 C34 C39 119.51(17)
C35 C34 P2 119.65(14)
C39 C34 P2 120.78(15)
C36 C35 C34 120.02(17)
C36 C35 H35 120.0
C34 C35 H35 120.0
C37 C36 C35 120.17(18)
C37 C36 H36 119.9
C35 C36 H36 119.9
C38 C37 C36 120.08(18)
C38 C37 H37 120.0
C36 C37 H37 120.0
C37 C38 C39 120.31(18)
C37 C38 H38 119.8
C39 C38 H38 119.8
C38 C39 C34 119.89(19)
C38 C39 H39 120.1
C34 C39 H39 120.1
F4A B1 F4 86.5(6)
F4A B1 F1 109.3(6)
F4 B1 F1 113.8(2)
F4A B1 F3 123.2(6)
F4 B1 F3 111.4(2)
F1 B1 F3 110.70(19)
F4A B1 F2A 114.0(7)
F4 B1 F2A 28.7(4)
F1 B1 F2A 95.6(4)
F3 B1 F2A 100.4(5)
F4A B1 F2 25.4(5)
F4 B1 F2 109.8(2)
F1 B1 F2 106.9(2)
F3 B1 F2 103.6(2)
F2A B1 F2 138.3(5)
Cl1X C1X Cl2X 110.89(14)
Cl1X C1X Cl3X 110.65(13)
Cl2X C1X Cl3X 109.93(13)
Cl1X C1X H1X 108.4
Cl2X C1X H1X 108.4
Cl3X C1X H1X 108.4

loop_
_geom_bond_atom_site_label_1
_geom_bond_atom_site_label_2
_geom_bond_distance
Fe1 C1 1.7163(18)
Fe1 N1 1.7238(18)
Fe1 N2 1.9714(16)
Fe1 P2 2.2673(5)
Fe1 P1 2.2681(5)
P1 C16 1.8143(18)
P1 C4 1.8146(19)
P1 C10 1.8199(18)
P2 C28 1.8157(19)
P2 C22 1.8197(19)
P2 C34 1.8210(19)
O1 N1 1.156(2)
C1 O2 1.158(2)
N2 C2 1.133(2)
C2 C3 1.460(3)
C3 H3A 0.9800
C3 H3B 0.9800
C3 H3C 0.9800
C4 C5 1.395(3)
C4 C9 1.400(3)
C5 C6 1.389(3)
C5 H5 0.9500
C6 C7 1.383(3)
C6 H6 0.9500
C7 C8 1.390(3)
C7 H7 0.9500
C8 C9 1.388(3)
C8 H8 0.9500
C9 H9 0.9500
C10 C15 1.395(3)
C10 C11 1.397(3)
C11 C12 1.386(3)
C11 H11 0.9500
C12 C13 1.390(3)
C12 H12 0.9500
C13 C14 1.377(3)
C13 H13 0.9500
C14 C15 1.395(3)
C14 H14 0.9500
C15 H15 0.9500
C16 C17 1.393(2)
C16 C21 1.398(2)
C17 C18 1.389(3)
C17 H17 0.9500
C18 C19 1.385(3)
C18 H18 0.9500
C19 C20 1.388(3)
C19 H19 0.9500
C20 C21 1.384(3)
C20 H20 0.9500
C21 H21 0.9500
C22 C23 1.389(3)
C22 C27 1.395(3)
C23 C24 1.391(3)
C23 H23 0.9500
C24 C25 1.379(3)
C24 H24 0.9500
C25 C26 1.383(3)
C25 H25 0.9500
C26 C27 1.390(3)
C26 H26 0.9500
C27 H27 0.9500
C28 C29 1.387(3)
C28 C33 1.399(3)
C29 C30 1.397(3)
C29 H29 0.9500
C30 C31 1.373(3)
C30 H30 0.9500
C31 C32 1.377(3)
C31 H31 0.9500
C32 C33 1.380(3)
C32 H32 0.9500
C33 H33 0.9500
C34 C35 1.394(3)
C34 C39 1.400(3)
C35 C36 1.390(3)
C35 H35 0.9500
C36 C37 1.386(3)
C36 H36 0.9500
C37 C38 1.384(3)
C37 H37 0.9500
C38 C39 1.388(3)
C38 H38 0.9500
C39 H39 0.9500
B1 F4A 1.336(8)
B1 F4 1.367(3)
B1 F1 1.385(3)
B1 F3 1.389(3)
B1 F2A 1.413(8)
B1 F2 1.413(3)
C1X Cl1X 1.750(2)
C1X Cl2X 1.754(3)
C1X Cl3X 1.755(2)
C1X H1X 1.0000

loop_
_geom_torsion_atom_site_label_1
_geom_torsion_atom_site_label_2
_geom_torsion_atom_site_label_3
_geom_torsion_atom_site_label_4
_geom_torsion
C1 Fe1 P1 C16 80.42(9)
N1 Fe1 P1 C16 -39.84(9)
N2 Fe1 P1 C16 -161.80(8)
P2 Fe1 P1 C16 -114.56(15)
C1 Fe1 P1 C4 -40.93(9)
N1 Fe1 P1 C4 -161.19(9)
N2 Fe1 P1 C4 76.85(8)
P2 Fe1 P1 C4 124.09(15)
C1 Fe1 P1 C10 -160.19(9)
N1 Fe1 P1 C10 79.54(9)
N2 Fe1 P1 C10 -42.41(8)
P2 Fe1 P1 C10 4.82(17)
C1 Fe1 P2 C28 159.25(9)
N1 Fe1 P2 C28 -80.46(9)
N2 Fe1 P2 C28 41.38(8)
P1 Fe1 P2 C28 -5.76(17)
C1 Fe1 P2 C22 -80.64(9)
N1 Fe1 P2 C22 39.66(9)
N2 Fe1 P2 C22 161.49(8)
P1 Fe1 P2 C22 114.36(15)
C1 Fe1 P2 C34 39.86(9)
N1 Fe1 P2 C34 160.16(9)
N2 Fe1 P2 C34 -78.01(8)
P1 Fe1 P2 C34 -125.15(15)
C1 Fe1 N1 O1 2.2(12)
N2 Fe1 N1 O1 -179(100)
P2 Fe1 N1 O1 -92.4(12)
P1 Fe1 N1 O1 96.2(12)
N1 Fe1 C1 O2 4.2(11)
N2 Fe1 C1 O2 -174.4(10)
P2 Fe1 C1 O2 95.6(10)
P1 Fe1 C1 O2 -86.7(10)
C1 Fe1 N2 C2 150.3(17)
N1 Fe1 N2 C2 -28.3(17)
P2 Fe1 N2 C2 -115.8(17)
P1 Fe1 N2 C2 57.7(17)
Fe1 N2 C2 C3 -51(7)
C16 P1 C4 C5 -150.41(15)
C10 P1 C4 C5 97.10(16)
Fe1 P1 C4 C5 -25.21(17)
C16 P1 C4 C9 33.70(16)
C10 P1 C4 C9 -78.79(16)
Fe1 P1 C4 C9 158.90(12)
C9 C4 C5 C6 -0.2(3)
P1 C4 C5 C6 -176.07(14)
C4 C5 C6 C7 -0.3(3)
C5 C6 C7 C8 0.8(3)
C6 C7 C8 C9 -0.7(3)
C7 C8 C9 C4 0.2(3)
C5 C4 C9 C8 0.2(3)
P1 C4 C9 C8 176.14(14)
C16 P1 C10 C15 -116.51(16)
C4 P1 C10 C15 -5.11(18)
Fe1 P1 C10 C15 120.65(15)
C16 P1 C10 C11 69.09(17)
C4 P1 C10 C11 -179.51(15)
Fe1 P1 C10 C11 -53.75(16)
C15 C10 C11 C12 0.2(3)
P1 C10 C11 C12 174.76(16)
C10 C11 C12 C13 -0.5(3)
C11 C12 C13 C14 0.8(3)
C12 C13 C14 C15 -0.9(3)
C13 C14 C15 C10 0.6(3)
C11 C10 C15 C14 -0.3(3)
P1 C10 C15 C14 -174.70(16)
C4 P1 C16 C17 -100.72(17)
C10 P1 C16 C17 10.44(18)
Fe1 P1 C16 C17 132.01(14)
C4 P1 C16 C21 78.99(16)
C10 P1 C16 C21 -169.85(15)
Fe1 P1 C16 C21 -48.29(16)
C21 C16 C17 C18 -0.4(3)
P1 C16 C17 C18 179.26(15)
C16 C17 C18 C19 -0.1(3)
C17 C18 C19 C20 0.6(3)
C18 C19 C20 C21 -0.4(3)
C19 C20 C21 C16 -0.1(3)
C17 C16 C21 C20 0.6(3)
P1 C16 C21 C20 -179.12(15)
C28 P2 C22 C23 -21.20(18)
C34 P2 C22 C23 89.52(17)
Fe1 P2 C22 C23 -143.69(14)
C28 P2 C22 C27 163.22(15)
C34 P2 C22 C27 -86.07(16)
Fe1 P2 C22 C27 40.72(17)
C27 C22 C23 C24 0.6(3)
P2 C22 C23 C24 -174.92(15)
C22 C23 C24 C25 -0.1(3)
C23 C24 C25 C26 -0.4(3)
C24 C25 C26 C27 0.4(3)
C25 C26 C27 C22 0.1(3)
C23 C22 C27 C26 -0.6(3)
P2 C22 C27 C26 175.07(15)
C22 P2 C28 C29 100.07(17)
C34 P2 C28 C29 -9.70(19)
Fe1 P2 C28 C29 -135.13(15)
C22 P2 C28 C33 -83.46(17)
C34 P2 C28 C33 166.77(16)
Fe1 P2 C28 C33 41.34(18)
C33 C28 C29 C30 -0.3(3)
P2 C28 C29 C30 176.22(17)
C28 C29 C30 C31 -0.7(3)
C29 C30 C31 C32 1.3(4)
C30 C31 C32 C33 -1.0(4)
C31 C32 C33 C28 0.0(4)
C29 C28 C33 C32 0.6(3)
P2 C28 C33 C32 -175.95(18)
C28 P2 C34 C35 -90.20(16)
C22 P2 C34 C35 158.22(15)
Fe1 P2 C34 C35 32.16(17)
C28 P2 C34 C39 87.06(17)
C22 P2 C34 C39 -24.52(18)
Fe1 P2 C34 C39 -150.58(14)
C39 C34 C35 C36 -0.9(3)
P2 C34 C35 C36 176.38(14)
C34 C35 C36 C37 -0.5(3)
C35 C36 C37 C38 1.2(3)
C36 C37 C38 C39 -0.5(3)
C37 C38 C39 C34 -0.9(3)
C35 C34 C39 C38 1.6(3)
P2 C34 C39 C38 -175.65(15)
